data_1532562
loop_
_publ_author_name
'Hyatt, N.C.'
'Hriljac, J.A.'
'Comyn, T.P.'

_publ_section_title
;
 Cation disorder in Bi2 Ln2 Ti3 O12 Aurivillius phases (Ln = La, Pr, Nd
 and Sm)
;
_journal_name_full 'Materials Research Bulletin'
_journal_page_first 837
_journal_page_last 846
_journal_volume 38
_journal_year 2003
_chemical_formula_sum 'Bi2 Nd2 O12 Ti3'
_chemical_name_systematic 'Bi2 Nd2 (Ti3 O12)'
_space_group_IT_number 139
_symmetry_space_group_name_Hall '-I 4 2'
_symmetry_space_group_name_H-M 'I 4/m m m'
_cell_angle_alpha 90
_cell_angle_beta 90
_cell_angle_gamma 90
_cell_formula_units_Z 2
_cell_length_a 3.8062
_cell_length_b 3.8062
_cell_length_c 32.7647
_cell_volume 474.667
_citation_journal_id_ASTM MRBUAC
_cod_data_source_file Hyatt_MRBUAC_2003_546.cif
_cod_data_source_block Bi2Nd2O12Ti3
_cod_original_cell_volume 474.6674
_cod_database_code 1532562

loop_
_symmetry_equiv_pos_as_xyz
x,y,z
-y,x,z
-x,-y,z
y,-x,z
x,-y,-z
y,x,-z
-x,y,-z
-y,-x,-z
-x,-y,-z
y,-x,-z
x,y,-z
-y,x,-z
-x,y,z
-y,-x,z
x,-y,z
y,x,z
x+1/2,y+1/2,z+1/2
-y+1/2,x+1/2,z+1/2
-x+1/2,-y+1/2,z+1/2
y+1/2,-x+1/2,z+1/2
x+1/2,-y+1/2,-z+1/2
y+1/2,x+1/2,-z+1/2
-x+1/2,y+1/2,-z+1/2
-y+1/2,-x+1/2,-z+1/2
-x+1/2,-y+1/2,-z+1/2
y+1/2,-x+1/2,-z+1/2
x+1/2,y+1/2,-z+1/2
-y+1/2,x+1/2,-z+1/2
-x+1/2,y+1/2,z+1/2
-y+1/2,-x+1/2,z+1/2
x+1/2,-y+1/2,z+1/2
y+1/2,x+1/2,z+1/2

loop_
_atom_site_label
_atom_site_type_symbol
_atom_site_fract_x
_atom_site_fract_y
_atom_site_fract_z
_atom_site_occupancy
_atom_site_U_iso_or_equiv
O1 O-2 0.087 0.5 0 0.5 0.0
O2 O-2 0 0 0.0594 1 0.0
Bi2 Bi+3 0 0 0.43393 0.14 0.0
Bi1 Bi+3 0 0 0.28881 0.86 0.0
Nd2 Nd+3 0 0 0.43393 0.86 0.0
O4 O-2 0 0 0.1821 1 0.0
Nd1 Nd+3 0 0 0.28881 0.14 0.0
O3 O-2 0 0.5 0.1156 1 0.0
O5 O-2 0 0.5 0.25 1 0.0
Ti1 Ti+4 0 0 0 1 0.0
Ti2 Ti+4 0 0 0.1279 1 0.0
